data_7118238
loop_
_publ_author_name
'Bu, W.-M.'
'Ye, L.'
'Yang, G.-Y.'
'Xu, J.-Q.'
'Shao, M.-C.'
'Fan, Y.-G.'

_publ_section_title
;
 A three-dimensional neutral framework of a novel decavanadium cluster
 bridged by an As O4 tetrahedron: (As V(IV)8 V(V) O26 (mue-H2 O)) * 8(H2
 O)
;
_journal_name_full 'Chemical Communications'
_journal_page_first 1279
_journal_page_last 1280
_journal_volume 2000
_journal_year 2000
_chemical_formula_sum 'As H18 O35 V10'
_chemical_name_systematic '((H2 O) (As O4) V10 O22) (H2 O)8'
_space_group_IT_number 217
_symmetry_space_group_name_Hall 'I -4 2 3'
_symmetry_space_group_name_H-M 'I -4 3 m'
_cell_angle_alpha 90
_cell_angle_beta 90
_cell_angle_gamma 90
_cell_formula_units_Z 6
_cell_length_a 16.708
_cell_length_b 16.708
_cell_length_c 16.708
_cell_volume 4664.160
_citation_journal_id_ASTM CHCOFS
_cod_data_source_file Bu_CHCOFS_2000_268.cif
_cod_data_source_block H18As1O35V10
_cod_original_cell_volume 4664.16
_cod_original_formula_sum 'H18 As1 O35 V10'
_cod_database_code 7118238

loop_
_symmetry_equiv_pos_as_xyz
x,y,z
y,-x,-z
-x,-y,z
-y,x,-z
x,-y,-z
-y,-x,z
-x,y,-z
y,x,z
z,x,y
x,-z,-y
-z,-x,y
-x,z,-y
z,-x,-y
-x,-z,y
-z,x,-y
x,z,y
y,z,x
y,-z,-x
-z,-y,x
-y,z,-x
z,y,x
-y,-z,x
-z,y,-x
z,-y,-x
x+1/2,y+1/2,z+1/2
y+1/2,-x+1/2,-z+1/2
-x+1/2,-y+1/2,z+1/2
-y+1/2,x+1/2,-z+1/2
x+1/2,-y+1/2,-z+1/2
-y+1/2,-x+1/2,z+1/2
-x+1/2,y+1/2,-z+1/2
y+1/2,x+1/2,z+1/2
z+1/2,x+1/2,y+1/2
x+1/2,-z+1/2,-y+1/2
-z+1/2,-x+1/2,y+1/2
-x+1/2,z+1/2,-y+1/2
z+1/2,-x+1/2,-y+1/2
-x+1/2,-z+1/2,y+1/2
-z+1/2,x+1/2,-y+1/2
x+1/2,z+1/2,y+1/2
y+1/2,z+1/2,x+1/2
y+1/2,-z+1/2,-x+1/2
-z+1/2,-y+1/2,x+1/2
-y+1/2,z+1/2,-x+1/2
z+1/2,y+1/2,x+1/2
-y+1/2,-z+1/2,x+1/2
-z+1/2,y+1/2,-x+1/2
z+1/2,-y+1/2,-x+1/2

loop_
_atom_site_label
_atom_site_type_symbol
_atom_site_fract_x
_atom_site_fract_y
_atom_site_fract_z
_atom_site_occupancy
_atom_site_U_iso_or_equiv
O8 O-2 0.7583 0.2417 0.345 1 0.0
O5 O-2 0.6077 0.1097 0.4903 1 0.0
V3 V+4 0.6125 0.0715 0.3875 1 0.0
O4 O-2 0.4171 0.0043 0.30636 1 0.0
O1 O-2 0.3444 0.1522 0.3444 1 0.0
As1 As+5 0.5 0 0.25 0.5 0.0
O7 O-2 0.7343 0.2657 0.4757 1 0.0
O3 O-2 0.6705 0.1322 0.3295 1 0.0
O6 O-2 0.5 0 0.5 1 0.0
V2 V+4 0.5 0.1473 0.5 1 0.0
V1 V+4 0.3875 0.0768 0.3875 1 0.0
O2 O-2 0.5 0.2443 0.5 1 0.0
